data_2201625
loop_
_publ_author_name
'Soh, Shu Fang'
'Lai, Chian Sing'
'Tiekink, Edward R. T.'

_publ_section_title (4,7-Dimethyl-1,10-phenanthroline)bis(<i>O</i>-isopropropyldithiocarbonato)zinc(II)
_journal_issue 11
_journal_name_full 'Acta Crystallographica Section E'
_journal_page_first m641
_journal_page_last m643
_journal_paper_doi 10.1107/S1600536802018433
_journal_volume 58
_journal_year 2002
_chemical_formula_iupac '[Zn (C4 H7 O S2)2 (C14 H12 N2)]'
_chemical_formula_moiety 'C22 H26 N2 O2 S4 Zn'
_chemical_formula_sum 'C22 H26 N2 O2 S4 Zn'
_chemical_formula_weight 544.06
_chemical_name_systematic ?
_space_group_IT_number 15
_symmetry_cell_setting monoclinic
_symmetry_space_group_name_Hall '-C 2yc'
_symmetry_space_group_name_H-M 'C 1 2/c 1'
_atom_sites_solution_hydrogens geom
_atom_sites_solution_primary direct
_atom_sites_solution_secondary difmap
_audit_creation_method SHELXL-97
_cell_angle_alpha 90.00
_cell_angle_beta 103.4030(10)
_cell_angle_gamma 90.00
_cell_formula_units_Z 4
_cell_length_a 19.6834(10)
_cell_length_b 9.8097(5)
_cell_length_c 12.8171(7)
_cell_measurement_reflns_used 6953
_cell_measurement_temperature 183(2)
_cell_measurement_theta_max 30.1
_cell_measurement_theta_min 2.3
_cell_volume 2407.4(2)
_computing_cell_refinement 'SAINT (Bruker, 2000)'
_computing_data_collection 'SMART (Bruker, 2000)'
_computing_data_reduction 'SHELXTL (Bruker, 2000)'
_computing_molecular_graphics 'ORTEPII (Johnson, 1976)'
_computing_publication_material SHELXL97
_computing_structure_refinement 'SHELXL97 (Sheldrick, 1997)'
_computing_structure_solution 'PATTY in DIRDIF92 (Beurskens et al., 1992)'
_diffrn_ambient_temperature 183(2)
_diffrn_measured_fraction_theta_full 0.997
_diffrn_measured_fraction_theta_max 0.997
_diffrn_measurement_device_type 'Bruker AXS SMART CCD'
_diffrn_measurement_method \w
_diffrn_radiation_monochromator graphite
_diffrn_radiation_source 'fine-focus sealed tube'
_diffrn_radiation_type MoK\a
_diffrn_radiation_wavelength 0.71069
_diffrn_reflns_av_R_equivalents 0.019
_diffrn_reflns_av_sigmaI/netI 0.020
_diffrn_reflns_limit_h_max 20
_diffrn_reflns_limit_h_min -27
_diffrn_reflns_limit_k_max 13
_diffrn_reflns_limit_k_min -13
_diffrn_reflns_limit_l_max 17
_diffrn_reflns_limit_l_min -18
_diffrn_reflns_number 9944
_diffrn_reflns_theta_full 30.1
_diffrn_reflns_theta_max 30.1
_diffrn_reflns_theta_min 2.3
_diffrn_standards_decay_% 0
_diffrn_standards_number 0
_exptl_absorpt_coefficient_mu 1.389
_exptl_absorpt_correction_T_max 1
_exptl_absorpt_correction_T_min 0.681
_exptl_absorpt_correction_type multi-scan
_exptl_absorpt_process_details '(SADABS; Sheldrick, 1996; Blessing, 1995)'
_exptl_crystal_colour light-brown
_exptl_crystal_density_diffrn 1.501
_exptl_crystal_density_method 'not measured'
_exptl_crystal_description block
_exptl_crystal_F_000 1128
_exptl_crystal_size_max 0.57
_exptl_crystal_size_mid 0.39
_exptl_crystal_size_min 0.21
_refine_diff_density_max 0.51
_refine_diff_density_min -0.29
_refine_ls_extinction_method none
_refine_ls_goodness_of_fit_ref 1.05
_refine_ls_hydrogen_treatment constr
_refine_ls_matrix_type full
_refine_ls_number_parameters 142
_refine_ls_number_reflns 3524
_refine_ls_number_restraints 0
_refine_ls_restrained_S_all 1.05
_refine_ls_R_factor_all 0.028
_refine_ls_R_factor_gt 0.027
_refine_ls_shift/su_max <0.001
_refine_ls_shift/su_mean 0.000
_refine_ls_structure_factor_coef Fsqd
_refine_ls_weighting_details 'calc w = 1/[\s^2^(Fo^2^)+(0.046P)^2^+1.2962P] where P = (Fo^2^+2Fc^2^)/3'
_refine_ls_weighting_scheme calc
_refine_ls_wR_factor_gt 0.075
_refine_ls_wR_factor_ref 0.076
_reflns_number_gt 3322
_reflns_number_total 3524
_reflns_threshold_expression I>2\s(I)
_cod_data_source_file su6001.cif
_cod_data_source_block I
_cod_original_sg_symbol_H-M 'C 2/c'
_cod_database_code 2201625
_cod_database_fobs_code 2201625

loop_
_symmetry_equiv_pos_as_xyz
'x, y, z'
'-x, y, -z+1/2'
'x+1/2, y+1/2, z'
'-x+1/2, y+1/2, -z+1/2'
'-x, -y, -z'
'x, -y, z-1/2'
'-x+1/2, -y+1/2, -z'
'x+1/2, -y+1/2, z-1/2'

loop_
_atom_site_label
_atom_site_fract_x
_atom_site_fract_y
_atom_site_fract_z
_atom_site_U_iso_or_equiv
_atom_site_adp_type
_atom_site_calc_flag
_atom_site_refinement_flags
_atom_site_occupancy
_atom_site_disorder_assembly
_atom_site_disorder_group
_atom_site_type_symbol
Zn 0.0000 0.102897(18) 0.2500 0.02037(7) Uani d S 1 . . Zn
S1 0.061715(18) -0.00653(3) 0.14366(3) 0.02762(9) Uani d . 1 . . S
S2 0.140616(18) -0.04670(3) 0.37112(3) 0.02729(8) Uani d . 1 . . S
O1 0.17104(5) -0.14665(10) 0.19463(8) 0.02657(19) Uani d . 1 . . O
N1 -0.04180(5) 0.26879(10) 0.15207(8) 0.01855(18) Uani d . 1 . . N
C1 0.12892(6) -0.07212(12) 0.24034(10) 0.0222(2) Uani d . 1 . . C
C2 0.23644(7) -0.20082(14) 0.25903(12) 0.0288(3) Uani d . 1 . . C
H2 0.2565 -0.1355 0.3180 0.035 Uiso calc R 1 . . H
C3 0.22396(9) -0.33684(17) 0.30623(14) 0.0380(3) Uani d . 1 . . C
H3a 0.1933 -0.3246 0.3557 0.057 Uiso calc R 1 . . H
H3b 0.2686 -0.3752 0.3451 0.057 Uiso calc R 1 . . H
H3c 0.2019 -0.3991 0.2485 0.057 Uiso calc R 1 . . H
C4 0.28419(8) -0.21151(17) 0.18341(15) 0.0406(4) Uani d . 1 . . C
H4a 0.2910 -0.1209 0.1552 0.061 Uiso calc R 1 . . H
H4b 0.2634 -0.2723 0.1239 0.061 Uiso calc R 1 . . H
H4c 0.3294 -0.2483 0.2217 0.061 Uiso calc R 1 . . H
C5 -0.07949(6) 0.26590(13) 0.05194(10) 0.0229(2) Uani d . 1 . . C
H5 -0.0942 0.1802 0.0200 0.027 Uiso calc R 1 . . H
C6 -0.09833(7) 0.38402(13) -0.00826(10) 0.0245(2) Uani d . 1 . . C
H6 -0.1242 0.3769 -0.0805 0.029 Uiso calc R 1 . . H
C7 -0.08012(6) 0.51050(13) 0.03514(10) 0.0212(2) Uani d . 1 . . C
C8 -0.04060(6) 0.51597(12) 0.14295(9) 0.0184(2) Uani d . 1 . . C
C9 -0.02164(6) 0.39207(11) 0.19632(9) 0.0164(2) Uani d . 1 . . C
C10 -0.10042(7) 0.63789(15) -0.02900(11) 0.0288(3) Uani d . 1 . . C
H10a -0.1187 0.6141 -0.1046 0.043 Uiso calc R 1 . . H
H10b -0.0594 0.6967 -0.0223 0.043 Uiso calc R 1 . . H
H10c -0.1365 0.6862 -0.0021 0.043 Uiso calc R 1 . . H
C11 -0.01905(6) 0.64070(12) 0.19857(10) 0.0227(2) Uani d . 1 . . C
H11 -0.0316 0.7250 0.1629 0.027 Uiso calc R 1 . . H

loop_
_atom_site_aniso_label
_atom_site_aniso_U_11
_atom_site_aniso_U_22
_atom_site_aniso_U_33
_atom_site_aniso_U_12
_atom_site_aniso_U_13
_atom_site_aniso_U_23
Zn 0.02356(11) 0.01428(10) 0.02552(11) 0 0.01029(8) 0
S1 0.02912(17) 0.02910(17) 0.02527(16) 0.01178(12) 0.00762(12) -0.00088(12)
S2 0.03032(17) 0.02516(16) 0.02699(16) 0.00233(11) 0.00786(12) -0.00277(12)
O1 0.0233(4) 0.0261(4) 0.0309(5) 0.0067(3) 0.0075(4) -0.0044(4)
N1 0.0197(4) 0.0164(4) 0.0205(4) -0.0013(3) 0.0067(3) -0.0021(3)
C1 0.0208(5) 0.0171(5) 0.0302(6) 0.0000(4) 0.0089(4) -0.0014(4)
C2 0.0189(5) 0.0268(6) 0.0392(7) 0.0037(4) 0.0035(5) -0.0064(5)
C3 0.0358(8) 0.0309(7) 0.0450(9) 0.0097(6) 0.0043(6) 0.0024(6)
C4 0.0302(7) 0.0360(8) 0.0604(10) 0.0032(6) 0.0202(7) -0.0093(7)
C5 0.0242(6) 0.0227(5) 0.0217(5) -0.0032(4) 0.0054(4) -0.0042(4)
C6 0.0243(6) 0.0291(6) 0.0187(5) -0.0014(4) 0.0021(4) -0.0004(4)
C7 0.0185(5) 0.0241(5) 0.0209(5) 0.0017(4) 0.0044(4) 0.0032(4)
C8 0.0173(5) 0.0176(5) 0.0203(5) 0.0008(4) 0.0043(4) 0.0013(4)
C9 0.0161(5) 0.0159(5) 0.0178(5) -0.0003(3) 0.0050(4) -0.0002(4)
C10 0.0294(6) 0.0296(6) 0.0261(6) 0.0047(5) 0.0036(5) 0.0084(5)
C11 0.0249(6) 0.0144(5) 0.0281(6) 0.0011(4) 0.0045(5) 0.0022(4)

loop_
_atom_type_symbol
_atom_type_description
_atom_type_scat_dispersion_real
_atom_type_scat_dispersion_imag
_atom_type_scat_source
C C 0.0033 0.0016 'International Tables Vol C Tables 4.2.6.8 and 6.1.1.4'
H H 0.0000 0.0000 'International Tables Vol C Tables 4.2.6.8 and 6.1.1.4'
N N 0.0061 0.0033 'International Tables Vol C Tables 4.2.6.8 and 6.1.1.4'
O O 0.0106 0.0060 'International Tables Vol C Tables 4.2.6.8 and 6.1.1.4'
S S 0.1246 0.1234 'International Tables Vol C Tables 4.2.6.8 and 6.1.1.4'
Zn Zn 0.2839 1.4301 'International Tables Vol C Tables 4.2.6.8 and 6.1.1.4'

loop_
_geom_angle_atom_site_label_1
_geom_angle_atom_site_label_2
_geom_angle_atom_site_label_3
_geom_angle_site_symmetry_1
_geom_angle_site_symmetry_3
_geom_angle
_geom_angle_publ_flag
S1 Zn N1 . . 101.27(3) y
S1 Zn S1 . 2 124.15(2) y
S1 Zn N1 . 2 121.97(3) y
N1 Zn N1 . 2 78.59(5) y
Zn S1 C1 . . 99.93(4) y
C1 O1 C2 . . 120.42(10) y
C5 N1 C9 . . 117.91(10) ?
C5 N1 Zn . . 127.96(8) ?
C9 N1 Zn . . 113.86(7) ?
O1 C1 S2 . . 124.77(10) ?
O1 C1 S1 . . 109.95(9) ?
S2 C1 S1 . . 125.28(7) ?
O1 C2 C3 . . 110.17(11) ?
O1 C2 C4 . . 105.21(12) ?
C3 C2 C4 . . 112.42(12) ?
O1 C2 H2 . . 109.6 ?
C3 C2 H2 . . 109.6 ?
C4 C2 H2 . . 109.6 ?
C2 C3 H3A . . 109.5 ?
C2 C3 H3B . . 109.5 ?
H3A C3 H3B . . 109.5 ?
C2 C3 H3C . . 109.5 ?
H3A C3 H3C . . 109.5 ?
H3B C3 H3C . . 109.5 ?
C2 C4 H4A . . 109.5 ?
C2 C4 H4B . . 109.5 ?
H4A C4 H4B . . 109.5 ?
C2 C4 H4C . . 109.5 ?
H4A C4 H4C . . 109.5 ?
H4B C4 H4C . . 109.5 ?
N1 C5 C6 . . 122.39(11) ?
N1 C5 H5 . . 118.8 ?
C6 C5 H5 . . 118.8 ?
C7 C6 C5 . . 121.07(12) ?
C7 C6 H6 . . 119.5 ?
C5 C6 H6 . . 119.5 ?
C6 C7 C8 . . 117.44(11) ?
C6 C7 C10 . . 121.34(11) ?
C8 C7 C10 . . 121.22(11) ?
C9 C8 C7 . . 117.74(10) ?
C9 C8 C11 . . 118.93(10) ?
C7 C8 C11 . . 123.32(10) ?
N1 C9 C8 . . 123.38(10) ?
N1 C9 C9 . 2 116.78(6) ?
C8 C9 C9 . 2 119.84(6) ?
C7 C10 H10A . . 109.5 ?
C7 C10 H10B . . 109.5 ?
H10A C10 H10B . . 109.5 ?
C7 C10 H10C . . 109.5 ?
H10A C10 H10C . . 109.5 ?
H10B C10 H10C . . 109.5 ?
C11 C11 C8 2 . 121.17(7) ?
C11 C11 H11 2 . 119.4 ?
C8 C11 H11 . . 119.4 ?

loop_
_geom_bond_atom_site_label_1
_geom_bond_atom_site_label_2
_geom_bond_site_symmetry_2
_geom_bond_distance
_geom_bond_publ_flag
Zn S1 . 2.2920(3) y
Zn N1 . 2.1028(10) y
S1 C1 . 1.7145(13) y
S2 C1 . 1.6571(13) y
C1 O1 . 1.3380(15) y
O1 C2 . 1.4588(16) y
N1 C5 . 1.3254(15) ?
N1 C9 . 1.3555(14) ?
C2 C3 . 1.508(2) ?
C2 C4 . 1.502(2) ?
C2 H2 . 1.0000 ?
C3 H3A . 0.9800 ?
C3 H3B . 0.9800 ?
C3 H3C . 0.9800 ?
C4 H4A . 0.9800 ?
C4 H4B . 0.9800 ?
C4 H4C . 0.9800 ?
C5 C6 . 1.3939(18) ?
C5 H5 . 0.9500 ?
C6 C7 . 1.3729(18) ?
C6 H6 . 0.9500 ?
C7 C8 . 1.4210(16) ?
C7 C10 . 1.4982(17) ?
C8 C9 . 1.4023(15) ?
C8 C11 . 1.4301(16) ?
C9 C9 2 1.441(2) ?
C10 H10A . 0.9800 ?
C10 H10B . 0.9800 ?
C10 H10C . 0.9800 ?
C11 C11 2 1.357(2) ?
C11 H11 . 0.9500 ?
